data_2008516
loop_
_publ_author_name
'Kandasamy Chinnakali'
'Hoong-Kun Fun'
'Desikan Rajagopal'
'Sambasivam Swaminathan'

_publ_section_title
;
 2-Ethyl-2-(3-oxobutyl)cycloheptane-1,3-dione
;
_journal_issue 5
_journal_name_full 'Acta Crystallographica Section C'
_journal_page_first 772
_journal_page_last 774
_journal_paper_doi 10.1107/S0108270198018289
_journal_volume 55
_journal_year 1999
_chemical_formula_sum 'C13 H20 O3'
_chemical_formula_weight 224.29
_chemical_name_systematic
;
2-Ethyl-2-(3-oxobutyl)cycloheptane-1,3-dione
;
_space_group_IT_number 14
_symmetry_cell_setting monoclinic
_symmetry_space_group_name_Hall '-P 2ybc'
_symmetry_space_group_name_H-M 'P 1 21/c 1'
_audit_creation_method SHELXL-97
_cell_angle_alpha 90.00
_cell_angle_beta 99.4720(10)
_cell_angle_gamma 90.00
_cell_formula_units_Z 4
_cell_length_a 11.9991(2)
_cell_length_b 9.0405(2)
_cell_length_c 12.0566(2)
_cell_measurement_reflns_used 5035
_cell_measurement_temperature 293(2)
_cell_measurement_theta_max 28.33
_cell_measurement_theta_min 1.72
_cell_volume 1290.04(4)
_computing_cell_refinement 'SAINT (Siemens, 1996)'
_computing_data_collection 'SMART (Siemens, 1996)'
_computing_data_reduction SAINT
_computing_molecular_graphics SHELXTL
_computing_publication_material
; SHELXTL and
  PLATON (Spek, 1990)
;
_computing_structure_refinement SHELXTL
_computing_structure_solution 'SHELXTL (Sheldrick, 1997)'
_diffrn_ambient_temperature 293(2)
_diffrn_detector_area_resol_mean 8.33
_diffrn_measurement_device 'Siemens SMART CCD area detector diffractometer'
_diffrn_measurement_method '\w scans'
_diffrn_radiation_monochromator graphite
_diffrn_radiation_source 'fine-focus sealed tube'
_diffrn_radiation_type MoK\a
_diffrn_radiation_wavelength 0.71073
_diffrn_reflns_av_R_equivalents 0.051
_diffrn_reflns_av_sigmaI/netI 0.049
_diffrn_reflns_limit_h_max 15
_diffrn_reflns_limit_h_min -15
_diffrn_reflns_limit_k_max 12
_diffrn_reflns_limit_k_min 0
_diffrn_reflns_limit_l_max 16
_diffrn_reflns_limit_l_min 0
_diffrn_reflns_number 10233
_diffrn_reflns_theta_max 28.33
_diffrn_reflns_theta_min 1.72
_exptl_absorpt_coefficient_mu 0.080
_exptl_absorpt_correction_type none
_exptl_crystal_colour colourless
_exptl_crystal_density_diffrn 1.155
_exptl_crystal_density_method 'not measured'
_exptl_crystal_description parallelepiped
_exptl_crystal_F_000 488
_exptl_crystal_size_max 0.52
_exptl_crystal_size_mid 0.50
_exptl_crystal_size_min 0.40
_refine_diff_density_max 0.39
_refine_diff_density_min -0.21
_refine_ls_extinction_method none
_refine_ls_goodness_of_fit_ref 0.981
_refine_ls_hydrogen_treatment mixed
_refine_ls_matrix_type full
_refine_ls_number_parameters 147
_refine_ls_number_reflns 3182
_refine_ls_number_restraints 0
_refine_ls_restrained_S_all 0.981
_refine_ls_R_factor_all 0.092
_refine_ls_R_factor_gt 0.057
_refine_ls_shift/su_max 0.000
_refine_ls_shift/su_mean 0.000
_refine_ls_structure_factor_coef Fsqd
_refine_ls_weighting_details 'calc w = 1/[\s^2^(Fo^2^)+(0.1032P)^2^] where P=(Fo^2^+2Fc^2^)/3'
_refine_ls_weighting_scheme calc
_refine_ls_wR_factor_ref 0.172
_reflns_number_gt 2021
_reflns_number_total 3182
_reflns_threshold_expression I>2\s(I)
_cod_data_source_file sk1261.cif
_cod_data_source_block I
_cod_original_sg_symbol_H-M 'P 21/c'
_cod_database_code 2008516

loop_
_symmetry_equiv_pos_as_xyz
'x, y, z'
'-x, y+1/2, -z+1/2'
'-x, -y, -z'
'x, 1/2-y, z+1/2'

loop_
_atom_site_label
_atom_site_fract_x
_atom_site_fract_y
_atom_site_fract_z
_atom_site_U_iso_or_equiv
_atom_site_adp_type
_atom_site_calc_flag
_atom_site_refinement_flags
_atom_site_occupancy
_atom_site_disorder_assembly
_atom_site_disorder_group
_atom_site_type_symbol
O1 .37483(10) .07728(13) .41778(10) .0618(4) Uani d . 1 . . O
O2 .19856(12) -.14264(14) .68713(11) .0724(4) Uani d . 1 . . O
O3 -.04852(11) -.19854(19) .31273(15) .0872(5) Uani d . 1 . . O
C1 .26666(12) -.08444(15) .51606(12) .0403(3) Uani d . 1 . . C
C2 .31125(12) .06646(16) .48581(12) .0428(4) Uani d . 1 . . C
C3 .27482(16) .20061(18) .54357(16) .0575(4) Uani d . 1 . . C
H3A .2014 .1825 .5645 .069 Uiso calc R 1 . . H
H3B .2676 .2837 .4920 .069 Uiso calc R 1 . . H
C4 .35950(18) .2394(2) .64878(17) .0701(5) Uani d . 1 . . C
H4A .4347 .2426 .6291 .084 Uiso calc R 1 . . H
H4B .3423 .3374 .6739 .084 Uiso calc R 1 . . H
C5 .35978(17) .1315(2) .74526(16) .0666(5) Uani d . 1 . . C
H5A .2880 .1386 .7719 .080 Uiso calc R 1 . . H
H5B .4185 .1604 .8066 .080 Uiso calc R 1 . . H
C6 .37893(15) -.0287(2) .71484(14) .0570(4) Uani d . 1 . . C
H6A .4417 -.0344 .6736 .068 Uiso calc R 1 . . H
H6B .3980 -.0868 .7830 .068 Uiso calc R 1 . . H
C7 .27425(14) -.09097(16) .64412(13) .0472(4) Uani d . 1 . . C
C8 .14328(12) -.09911(19) .45746(14) .0505(4) Uani d . 1 . . C
H8A .1181 -.1994 .4678 .061 Uiso calc R 1 . . H
H8B .0969 -.0332 .4941 .061 Uiso calc R 1 . . H
C9 .12372(13) -.06463(19) .33274(14) .0529(4) Uani d . 1 . . C
H9A .1263 .0418 .3232 .063 Uiso calc R 1 . . H
H9B .1850 -.1071 .2999 .063 Uiso calc R 1 . . H
C10 .01390(14) -.12104(19) .26939(16) .0572(5) Uani d . 1 . . C
C11 -.01220(19) -.0788(3) .14779(18) .0863(7) Uani d . 1 . . C
H11A -.0601 -.1525 .1072 .129 Uiso calc R 1 . . H
H11B .0568 -.0719 .1176 .129 Uiso calc R 1 . . H
H11C -.0501 .0151 .1406 .129 Uiso calc R 1 . . H
C12 .34282(14) -.20879(18) .48188(14) .0525(4) Uani d . 1 . . C
H12B .3366 -.2084 .4006 .063 Uiso calc R 1 . . H
H12C .4207 -.1859 .5130 .063 Uiso calc R 1 . . H
C13 .3168(2) -.3629(2) .5188(2) .0897(7) Uani d . 1 . . C
H13A .3707 -.4312 .4973 .135 Uiso calc R 1 . . H
H13B .2421 -.3906 .4835 .135 Uiso calc R 1 . . H
H13C .3211 -.3647 .5990 .135 Uiso calc R 1 . . H

loop_
_atom_site_aniso_label
_atom_site_aniso_U_11
_atom_site_aniso_U_22
_atom_site_aniso_U_33
_atom_site_aniso_U_12
_atom_site_aniso_U_13
_atom_site_aniso_U_23
O1 .0574(7) .0774(8) .0555(7) -.0135(6) .0234(6) .0101(6)
O2 .0827(9) .0827(9) .0577(8) -.0251(7) .0285(7) .0086(6)
O3 .0480(8) .1012(11) .1093(12) -.0209(7) .0041(7) -.0038(9)
C1 .0357(7) .0449(7) .0414(8) -.0017(6) .0101(6) .0015(6)
C2 .0367(7) .0506(9) .0404(8) -.0045(6) .0043(6) .0073(6)
C3 .0625(10) .0442(8) .0670(11) .0003(7) .0146(8) .0078(7)
C4 .0786(13) .0567(10) .0751(13) -.0134(9) .0133(10) -.0152(9)
C5 .0664(11) .0754(12) .0565(11) -.0065(9) .0056(9) -.0190(9)
C6 .0547(10) .0706(11) .0440(9) .0069(8) .0033(7) .0023(7)
C7 .0530(9) .0445(8) .0460(8) .0000(7) .0138(7) .0057(6)
C8 .0360(8) .0612(9) .0553(10) -.0079(7) .0109(7) -.0008(7)
C9 .0403(8) .0606(10) .0562(10) -.0053(7) .0031(7) -.0015(7)
C10 .0410(9) .0577(10) .0700(12) .0057(8) .0003(8) -.0125(8)
C11 .0685(13) .1030(17) .0766(15) .0060(12) -.0199(11) -.0117(12)
C12 .0492(9) .0539(9) .0548(9) .0052(7) .0096(7) -.0051(7)
C13 .1046(18) .0490(11) .120(2) .0076(11) .0312(16) -.0025(11)

loop_
_atom_type_symbol
_atom_type_description
_atom_type_scat_dispersion_real
_atom_type_scat_dispersion_imag
_atom_type_scat_source
C C 0.0033 0.0016 'International Tables Vol C Tables 4.2.6.8 and 6.1.1.4'
H H 0.0000 0.0000 'International Tables Vol C Tables 4.2.6.8 and 6.1.1.4'
O O 0.0106 0.0060 'International Tables Vol C Tables 4.2.6.8 and 6.1.1.4'

loop_
_geom_angle_atom_site_label_1
_geom_angle_atom_site_label_2
_geom_angle_atom_site_label_3
_geom_angle
C2 C1 C7 108.00(11)
C2 C1 C8 108.37(12)
C7 C1 C8 110.65(11)
C2 C1 C12 109.82(11)
C7 C1 C12 107.49(12)
C8 C1 C12 112.41(13)
O1 C2 C3 120.86(14)
O1 C2 C1 121.09(13)
C3 C2 C1 118.04(12)
C2 C3 C4 111.47(15)
C2 C3 H3A 109.3
C4 C3 H3A 109.3
C2 C3 H3B 109.3
C4 C3 H3B 109.3
H3A C3 H3B 108.0
C5 C4 C3 113.93(15)
C5 C4 H4A 108.8
C3 C4 H4A 108.8
C5 C4 H4B 108.8
C3 C4 H4B 108.8
H4A C4 H4B 107.7
C4 C5 C6 114.12(15)
C4 C5 H5A 108.7
C6 C5 H5A 108.7
C4 C5 H5B 108.7
C6 C5 H5B 108.7
H5A C5 H5B 107.6
C7 C6 C5 110.34(14)
C7 C6 H6A 109.6
C5 C6 H6A 109.6
C7 C6 H6B 109.6
C5 C6 H6B 109.6
H6A C6 H6B 108.1
O2 C7 C6 121.06(15)
O2 C7 C1 121.44(15)
C6 C7 C1 117.49(12)
C9 C8 C1 114.73(12)
C9 C8 H8A 108.6
C1 C8 H8A 108.6
C9 C8 H8B 108.6
C1 C8 H8B 108.6
H8A C8 H8B 107.6
C10 C9 C8 114.52(14)
C10 C9 H9A 108.6
C8 C9 H9A 108.6
C10 C9 H9B 108.6
C8 C9 H9B 108.6
H9A C9 H9B 107.6
O3 C10 C11 121.85(17)
O3 C10 C9 122.23(17)
C11 C10 C9 115.89(16)
C10 C11 H11A 109.5
C10 C11 H11B 109.5
H11A C11 H11B 109.5
C10 C11 H11C 109.5
H11A C11 H11C 109.5
H11B C11 H11C 109.5
C13 C12 C1 115.60(15)
C13 C12 H12B 108.4
C1 C12 H12B 108.4
C13 C12 H12C 108.4
C1 C12 H12C 108.4
H12B C12 H12C 107.4
C12 C13 H13A 109.5
C12 C13 H13B 109.5
H13A C13 H13B 109.5
C12 C13 H13C 109.5
H13A C13 H13C 109.5
H13B C13 H13C 109.5

loop_
_geom_bond_atom_site_label_1
_geom_bond_atom_site_label_2
_geom_bond_site_symmetry_2
_geom_bond_distance
_geom_bond_publ_flag
O1 C2 . 1.213(2) yes
O2 C7 . 1.211(2) yes
O3 C10 . 1.206(2) yes
C1 C2 . 1.531(2) yes
C1 C7 . 1.533(2) yes
C1 C8 . 1.538(2) ?
C1 C12 . 1.547(2) ?
C2 C3 . 1.499(2) yes
C3 C4 . 1.530(3) yes
C3 H3A . .9700 ?
C3 H3B . .9700 ?
C4 C5 . 1.518(3) yes
C4 H4A . .9700 ?
C4 H4B . .9700 ?
C5 C6 . 1.521(3) yes
C5 H5A . .9700 ?
C5 H5B . .9700 ?
C6 C7 . 1.506(2) yes
C6 H6A . .9700 ?
C6 H6B . .9700 ?
C8 C9 . 1.516(2) ?
C8 H8A . .9700 ?
C8 H8B . .9700 ?
C9 C10 . 1.500(2) ?
C9 H9A . .9700 ?
C9 H9B . .9700 ?
C10 C11 . 1.497(3) ?
C11 H11A . .9600 ?
C11 H11B . .9600 ?
C11 H11C . .9600 ?
C12 C13 . 1.510(2) ?
C12 H12B . .9700 ?
C12 H12C . .9700 ?
C13 H13A . .9600 ?
C13 H13B . .9600 ?
C13 H13C . .9600 ?

loop_
_geom_hbond_atom_site_label_D
_geom_hbond_atom_site_label_H
_geom_hbond_atom_site_label_A
_geom_hbond_site_symmetry_A
_geom_hbond_distance_DH
_geom_hbond_distance_HA
_geom_hbond_distance_DA
_geom_hbond_angle_DHA
_geom_hbond_publ_flag
C3 H3A O3 3_556 0.96 2.54 3.453(2) 156 yes

loop_
_geom_torsion_atom_site_label_1
_geom_torsion_atom_site_label_2
_geom_torsion_atom_site_label_3
_geom_torsion_atom_site_label_4
_geom_torsion
_geom_torsion_publ_flag
C7 C1 C2 O1 135.93(15) ?
C8 C1 C2 O1 -104.16(16) ?
C12 C1 C2 O1 19.0(2) ?
C7 C1 C2 C3 -43.5(2) yes
C8 C1 C2 C3 76.38(17) ?
C12 C1 C2 C3 -160.47(14) ?
O1 C2 C3 C4 -86.31(19) ?
C1 C2 C3 C4 93.2(2) yes
C2 C3 C4 C5 -71.0(2) yes
C3 C4 C5 C6 55.1(2) yes
C4 C5 C6 C7 -74.3(2) yes
C5 C6 C7 O2 -85.08(19) ?
C5 C6 C7 C1 94.1(2) yes
C2 C1 C7 O2 137.73(15) ?
C8 C1 C7 O2 19.3(2) ?
C12 C1 C7 O2 -103.83(17) ?
C2 C1 C7 C6 -41.4(2) yes
C8 C1 C7 C6 -159.92(14) ?
C12 C1 C7 C6 76.99(16) ?
C2 C1 C8 C9 50.50(18) ?
C7 C1 C8 C9 168.74(13) ?
C12 C1 C8 C9 -71.07(17) ?
C1 C8 C9 C10 162.63(14) ?
C8 C9 C10 O3 -6.2(3) yes
C8 C9 C10 C11 175.4(2) yes
C2 C1 C12 C13 173.26(17) ?
C7 C1 C12 C13 56.0(2) ?
C8 C1 C12 C13 -66.0(2) ?

loop_
_cod_related_entry_id
_cod_related_entry_database
_cod_related_entry_code
1 ChemSpider 21105710
